data_7022117
loop_
_publ_author_name
'El-Zoghbi, Ibrahim'
'Whitehorne, Todd J. J.'
'Schaper, Frank'

_publ_section_title
;
 Exceptionally high lactide polymerization activity of zirconium complexes
 with bridged diketiminate ligands.
;
_journal_issue 25
_journal_name_full 'Dalton transactions (Cambridge, England : 2003)'
_journal_page_first 9376
_journal_page_last 9387
_journal_paper_doi 10.1039/c2dt31761c
_journal_volume 42
_journal_year 2013
_chemical_formula_moiety 'C32 H42 Cl2 N4 Zr, C6 H6'
_chemical_formula_sum 'C38 H48 Cl2 N4 Zr'
_chemical_formula_weight 722.92
_chemical_name_systematic
;
?
;
_space_group_IT_number 2
_symmetry_cell_setting triclinic
_symmetry_space_group_name_Hall '-P 1'
_symmetry_space_group_name_H-M 'P -1'
_atom_sites_solution_hydrogens geom
_atom_sites_solution_primary direct
_atom_sites_solution_secondary difmap
_audit_creation_method SHELXL-97
_cell_angle_alpha 100.423(2)
_cell_angle_beta 104.614(2)
_cell_angle_gamma 96.408(2)
_cell_formula_units_Z 2
_cell_length_a 9.7217(4)
_cell_length_b 11.9708(5)
_cell_length_c 16.5433(7)
_cell_measurement_reflns_used 6871
_cell_measurement_temperature 150
_cell_measurement_theta_max 68.30
_cell_measurement_theta_min 2.83
_cell_volume 1807.04(13)
_computing_cell_refinement 'Bruker SAINT'
_computing_data_collection 'Bruker APEX2'
_computing_data_reduction 'Bruker SAINT'
_computing_molecular_graphics 'Bruker SHELXTL'
_computing_publication_material 'Bruker SHELXTL'
_computing_structure_refinement 'SHELXL-97 (Sheldrick, 2008)'
_computing_structure_solution 'SHELXS-97 (Sheldrick, 2008)'
_diffrn_ambient_temperature 150
_diffrn_detector_area_resol_mean 5.5
_diffrn_measured_fraction_theta_full 0.975
_diffrn_measured_fraction_theta_max 0.975
_diffrn_measurement_device_type 'Bruker SMART 6000 / Nonius FR591'
_diffrn_measurement_method '\w scan'
_diffrn_radiation_monochromator 'Helios multi-layers optics'
_diffrn_radiation_source 'Rotating Anode'
_diffrn_radiation_type CuK\a
_diffrn_radiation_wavelength 1.54178
_diffrn_reflns_av_R_equivalents 0.0487
_diffrn_reflns_av_sigmaI/netI 0.0605
_diffrn_reflns_limit_h_max 11
_diffrn_reflns_limit_h_min -11
_diffrn_reflns_limit_k_max 14
_diffrn_reflns_limit_k_min -14
_diffrn_reflns_limit_l_max 17
_diffrn_reflns_limit_l_min -20
_diffrn_reflns_number 25219
_diffrn_reflns_theta_full 69.62
_diffrn_reflns_theta_max 69.62
_diffrn_reflns_theta_min 2.83
_exptl_absorpt_coefficient_mu 4.086
_exptl_absorpt_correction_T_max 0.80
_exptl_absorpt_correction_T_min 0.47
_exptl_absorpt_correction_type multi-scan
_exptl_absorpt_process_details 'Sadabs (Sheldrick, 1996)'
_exptl_crystal_colour colourless
_exptl_crystal_density_diffrn 1.329
_exptl_crystal_density_method 'not measured'
_exptl_crystal_description block
_exptl_crystal_F_000 756
_exptl_crystal_size_max 0.08
_exptl_crystal_size_mid 0.03
_exptl_crystal_size_min 0.03
_refine_diff_density_max 0.585
_refine_diff_density_min -0.340
_refine_diff_density_rms 0.064
_refine_ls_extinction_method none
_refine_ls_goodness_of_fit_ref 0.915
_refine_ls_hydrogen_treatment constr
_refine_ls_matrix_type full
_refine_ls_number_parameters 414
_refine_ls_number_reflns 6640
_refine_ls_number_restraints 0
_refine_ls_restrained_S_all 0.915
_refine_ls_R_factor_all 0.0471
_refine_ls_R_factor_gt 0.0327
_refine_ls_shift/su_max 0.016
_refine_ls_shift/su_mean 0.000
_refine_ls_structure_factor_coef Fsqd
_refine_ls_weighting_details 'calc w=1/[\s^2^(Fo^2^)+(0.0341P)^2^+0.0000P] where P=(Fo^2^+2Fc^2^)/3'
_refine_ls_weighting_scheme calc
_refine_ls_wR_factor_gt 0.0703
_refine_ls_wR_factor_ref 0.0734
_reflns_number_gt 5226
_reflns_number_total 6640
_reflns_threshold_expression >2sigma(I)
_cod_data_source_file c2dt31761c.txt
_cod_data_source_block todd15
_cod_depositor_comments
;
The following automatic conversions were performed:

'_symmetry_cell_setting' value 'Triclinic' changed to 'triclinic'
according to /home/saulius/struct/CIF-dictionaries/cif_core.dic
dictionary named 'cif_core.dic' version 2.4.2 from 2011-04-26.

Automatic conversion script
Id: cif_fix_values 1891 2012-01-12 08:04:46Z andrius 
;
_cod_original_sg_symbol_H-M P-1
_cod_database_code 7022117

loop_
_symmetry_equiv_pos_as_xyz
'x, y, z'
'-x, -y, -z'

loop_
_atom_site_label
_atom_site_type_symbol
_atom_site_fract_x
_atom_site_fract_y
_atom_site_fract_z
_atom_site_U_iso_or_equiv
_atom_site_adp_type
_atom_site_occupancy
_atom_site_symmetry_multiplicity
_atom_site_calc_flag
_atom_site_refinement_flags
Zr1 Zr 0.13074(2) 0.29037(2) 0.236105(15) 0.02210(7) Uani 1 1 d .
Cl1 Cl -0.04838(7) 0.11741(6) 0.17629(4) 0.03191(17) Uani 1 1 d .
Cl2 Cl 0.37237(7) 0.40224(6) 0.29707(4) 0.03259(17) Uani 1 1 d .
N1 N 0.0428(2) 0.42133(19) 0.17173(14) 0.0283(5) Uani 1 1 d .
N3 N -0.0034(2) 0.37459(19) 0.31048(14) 0.0274(5) Uani 1 1 d .
N4 N 0.1848(2) 0.21956(19) 0.35709(13) 0.0248(5) Uani 1 1 d .
C1 C 0.0688(4) 0.7314(3) 0.3027(2) 0.0491(9) Uani 1 1 d .
H1A H 0.1719 0.7410 0.3283 0.059 Uiso 1 1 calc R
H1B H 0.0459 0.8046 0.2906 0.059 Uiso 1 1 calc R
C2 C 0.0258(3) 0.6389(3) 0.2174(2) 0.0391(7) Uani 1 1 d .
H2A H -0.0750 0.6347 0.1878 0.047 Uiso 1 1 calc R
H2B H 0.0834 0.6587 0.1804 0.047 Uiso 1 1 calc R
C3 C 0.0522(3) 0.5241(2) 0.23950(18) 0.0343(7) Uani 1 1 d .
H3 H 0.1530 0.5389 0.2741 0.041 Uiso 1 1 calc R
C4 C -0.1611(3) 0.4645(3) 0.0619(2) 0.0401(8) Uani 1 1 d .
H4A H -0.1196 0.5335 0.0491 0.060 Uiso 1 1 calc R
H4B H -0.2073 0.4844 0.1061 0.060 Uiso 1 1 calc R
H4C H -0.2309 0.4190 0.0114 0.060 Uiso 1 1 calc R
C5 C -0.0444(3) 0.3965(2) 0.09164(18) 0.0282(6) Uani 1 1 d .
C6 C -0.0262(3) 0.3086(2) 0.02947(18) 0.0298(6) Uani 1 1 d .
H6 H -0.1008 0.2858 -0.0210 0.036 Uiso 1 1 calc R
C7 C 0.0920(3) 0.2508(2) 0.03445(17) 0.0264(6) Uani 1 1 d .
C8 C 0.1183(3) 0.1979(3) -0.04925(18) 0.0361(7) Uani 1 1 d .
H8A H 0.1943 0.2470 -0.0595 0.054 Uiso 1 1 calc R
H8B H 0.0318 0.1894 -0.0950 0.054 Uiso 1 1 calc R
H8C H 0.1456 0.1238 -0.0465 0.054 Uiso 1 1 calc R
N2 N 0.1831(2) 0.24663(19) 0.10808(14) 0.0246(5) Uani 1 1 d .
C9 C 0.3173(3) 0.2083(3) 0.10418(17) 0.0292(6) Uani 1 1 d .
C10 C 0.4358(3) 0.2897(3) 0.10832(19) 0.0360(7) Uani 1 1 d .
C11 C 0.5659(4) 0.2525(3) 0.1100(2) 0.0546(10) Uani 1 1 d .
H12 H 0.6464 0.3059 0.1150 0.066 Uiso 1 1 calc R
C12 C 0.5790(4) 0.1383(4) 0.1045(3) 0.0673(12) Uani 1 1 d .
H13 H 0.6678 0.1151 0.1063 0.081 Uiso 1 1 calc R
C13 C 0.4607(4) 0.0589(3) 0.0963(2) 0.0561(10) Uani 1 1 d .
H14 H 0.4699 -0.0183 0.0916 0.067 Uiso 1 1 calc R
C14 C 0.3277(3) 0.0909(3) 0.09483(19) 0.0363(7) Uani 1 1 d .
C15 C 0.1999(3) -0.0024(2) 0.0771(2) 0.0387(7) Uani 1 1 d .
H16A H 0.2266 -0.0597 0.1092 0.058 Uiso 1 1 calc R
H16B H 0.1686 -0.0373 0.0171 0.058 Uiso 1 1 calc R
H16C H 0.1228 0.0303 0.0938 0.058 Uiso 1 1 calc R
C17 C 0.4229(4) 0.4129(3) 0.1067(2) 0.0456(8) Uani 1 1 d .
H17A H 0.4131 0.4244 0.0497 0.068 Uiso 1 1 calc R
H17B H 0.5077 0.4620 0.1451 0.068 Uiso 1 1 calc R
H17C H 0.3397 0.4311 0.1243 0.068 Uiso 1 1 calc R
C21 C -0.0077(4) 0.6985(3) 0.3641(2) 0.0472(9) Uani 1 1 d .
H21A H -0.1095 0.7007 0.3419 0.057 Uiso 1 1 calc R
H21B H 0.0282 0.7550 0.4178 0.057 Uiso 1 1 calc R
C22 C 0.0095(3) 0.5799(3) 0.3814(2) 0.0396(8) Uani 1 1 d .
H22A H -0.0513 0.5605 0.4168 0.048 Uiso 1 1 calc R
H22B H 0.1088 0.5806 0.4124 0.048 Uiso 1 1 calc R
C23 C -0.0311(3) 0.4892(2) 0.29830(18) 0.0326(7) Uani 1 1 d .
H23 H -0.1341 0.4839 0.2705 0.039 Uiso 1 1 calc R
C24 C -0.2339(3) 0.3459(3) 0.3495(2) 0.0434(8) Uani 1 1 d .
H24A H -0.2850 0.2879 0.3692 0.065 Uiso 1 1 calc R
H24B H -0.2898 0.3520 0.2941 0.065 Uiso 1 1 calc R
H24C H -0.2179 0.4185 0.3890 0.065 Uiso 1 1 calc R
C25 C -0.0905(3) 0.3130(3) 0.34334(17) 0.0307(7) Uani 1 1 d .
C26 C -0.0534(3) 0.2165(3) 0.37379(18) 0.0306(7) Uani 1 1 d .
H26 H -0.1268 0.1696 0.3844 0.037 Uiso 1 1 calc R
C27 C 0.0813(3) 0.1819(2) 0.39020(17) 0.0283(6) Uani 1 1 d .
C28 C 0.1088(3) 0.1005(3) 0.4502(2) 0.0400(8) Uani 1 1 d .
H28A H 0.1702 0.1420 0.5049 0.060 Uiso 1 1 calc R
H28B H 0.1546 0.0405 0.4269 0.060 Uiso 1 1 calc R
H28C H 0.0188 0.0672 0.4568 0.060 Uiso 1 1 calc R
C29 C 0.3297(3) 0.2090(2) 0.40191(17) 0.0266(6) Uani 1 1 d .
C30 C 0.4030(3) 0.2946(2) 0.47512(18) 0.0299(6) Uani 1 1 d .
C31 C 0.5422(3) 0.2854(3) 0.51808(19) 0.0355(7) Uani 1 1 d .
H31 H 0.5934 0.3422 0.5658 0.043 Uiso 1 1 calc R
C32 C 0.6064(3) 0.1937(3) 0.4915(2) 0.0404(8) Uani 1 1 d .
H32 H 0.6993 0.1884 0.5217 0.048 Uiso 1 1 calc R
C33 C 0.5325(3) 0.1099(3) 0.4202(2) 0.0388(7) Uani 1 1 d .
H33 H 0.5760 0.0480 0.4027 0.047 Uiso 1 1 calc R
C34 C 0.3936(3) 0.1164(3) 0.37375(19) 0.0324(7) Uani 1 1 d .
C35 C 0.3164(4) 0.0235(3) 0.2966(2) 0.0493(9) Uani 1 1 d .
H35A H 0.2159 0.0296 0.2803 0.074 Uiso 1 1 calc R
H35B H 0.3271 -0.0504 0.3098 0.074 Uiso 1 1 calc R
H35C H 0.3566 0.0320 0.2502 0.074 Uiso 1 1 calc R
C36 C 0.3325(3) 0.3925(3) 0.50678(19) 0.0364(7) Uani 1 1 d .
H36A H 0.2587 0.3643 0.5306 0.055 Uiso 1 1 calc R
H36B H 0.2903 0.4263 0.4600 0.055 Uiso 1 1 calc R
H36C H 0.4033 0.4496 0.5500 0.055 Uiso 1 1 calc R
C100 C 0.6023(4) 0.7992(3) 0.3151(2) 0.0494(9) Uani 1 1 d .
H100 H 0.6117 0.8021 0.3729 0.059 Uiso 1 1 calc R
C101 C 0.4977(4) 0.7217(3) 0.2551(3) 0.0637(11) Uani 1 1 d .
H101 H 0.4360 0.6708 0.2716 0.076 Uiso 1 1 calc R
C102 C 0.4825(5) 0.7180(3) 0.1700(3) 0.0730(13) Uani 1 1 d .
H102 H 0.4092 0.6659 0.1287 0.088 Uiso 1 1 calc R
C103 C 0.5759(5) 0.7917(4) 0.1456(3) 0.0692(12) Uani 1 1 d .
H103 H 0.5675 0.7884 0.0879 0.083 Uiso 1 1 calc R
C104 C 0.6808(5) 0.8694(3) 0.2071(3) 0.0623(11) Uani 1 1 d .
H104 H 0.7437 0.9202 0.1914 0.075 Uiso 1 1 calc R
C105 C 0.6935(4) 0.8725(3) 0.2916(2) 0.0504(9) Uani 1 1 d .
H105 H 0.7654 0.9255 0.3333 0.060 Uiso 1 1 calc R

loop_
_atom_site_aniso_label
_atom_site_aniso_U_11
_atom_site_aniso_U_22
_atom_site_aniso_U_33
_atom_site_aniso_U_23
_atom_site_aniso_U_13
_atom_site_aniso_U_12
Zr1 0.02155(12) 0.02542(13) 0.02060(12) 0.00561(9) 0.00787(9) 0.00351(9)
Cl1 0.0284(4) 0.0348(4) 0.0294(4) 0.0027(3) 0.0094(3) -0.0041(3)
Cl2 0.0260(3) 0.0407(4) 0.0284(4) 0.0088(3) 0.0057(3) -0.0034(3)
N1 0.0369(13) 0.0288(13) 0.0244(13) 0.0091(10) 0.0129(11) 0.0116(11)
N3 0.0335(13) 0.0306(13) 0.0241(12) 0.0073(10) 0.0156(10) 0.0101(10)
N4 0.0266(12) 0.0291(13) 0.0211(12) 0.0093(10) 0.0079(10) 0.0053(10)
C1 0.062(2) 0.0304(18) 0.056(2) 0.0062(16) 0.0185(18) 0.0116(16)
C2 0.0450(19) 0.0314(17) 0.0423(19) 0.0136(15) 0.0106(15) 0.0062(14)
C3 0.0460(18) 0.0305(17) 0.0277(16) 0.0058(13) 0.0117(14) 0.0095(14)
C4 0.0368(18) 0.046(2) 0.0409(19) 0.0165(15) 0.0098(14) 0.0134(15)
C5 0.0263(15) 0.0342(16) 0.0288(16) 0.0136(13) 0.0113(12) 0.0053(12)
C6 0.0285(15) 0.0343(16) 0.0249(15) 0.0100(13) 0.0037(12) 0.0014(13)
C7 0.0299(15) 0.0267(15) 0.0216(15) 0.0053(12) 0.0081(12) -0.0015(12)
C8 0.0467(18) 0.0382(18) 0.0248(16) 0.0072(13) 0.0124(14) 0.0064(14)
N2 0.0249(12) 0.0267(13) 0.0222(12) 0.0029(10) 0.0091(10) 0.0024(10)
C9 0.0238(15) 0.0380(17) 0.0260(15) 0.0034(13) 0.0093(12) 0.0064(13)
C10 0.0287(16) 0.047(2) 0.0337(17) 0.0034(14) 0.0153(13) 0.0042(14)
C11 0.0321(19) 0.064(3) 0.063(2) -0.0014(19) 0.0211(17) -0.0055(17)
C12 0.034(2) 0.076(3) 0.088(3) -0.001(2) 0.018(2) 0.020(2)
C13 0.043(2) 0.049(2) 0.074(3) 0.0019(19) 0.0147(18) 0.0198(18)
C14 0.0345(17) 0.0382(18) 0.0341(18) 0.0012(14) 0.0089(13) 0.0102(14)
C15 0.0457(19) 0.0276(16) 0.0403(19) 0.0021(14) 0.0102(15) 0.0079(14)
C17 0.047(2) 0.046(2) 0.046(2) 0.0086(16) 0.0225(16) -0.0069(16)
C21 0.051(2) 0.039(2) 0.046(2) -0.0023(16) 0.0079(16) 0.0169(16)
C22 0.0425(18) 0.0409(19) 0.0375(18) 0.0009(15) 0.0192(15) 0.0096(15)
C23 0.0417(17) 0.0318(17) 0.0292(16) 0.0077(13) 0.0139(13) 0.0149(14)
C24 0.0381(18) 0.056(2) 0.049(2) 0.0187(17) 0.0268(16) 0.0156(16)
C25 0.0298(15) 0.0409(18) 0.0226(15) 0.0050(13) 0.0117(12) 0.0037(13)
C26 0.0304(16) 0.0370(17) 0.0280(16) 0.0099(13) 0.0146(13) 0.0006(13)
C27 0.0353(16) 0.0264(15) 0.0233(15) 0.0053(12) 0.0100(12) 0.0009(12)
C28 0.0408(18) 0.045(2) 0.0405(19) 0.0217(16) 0.0154(15) 0.0048(15)
C29 0.0286(15) 0.0309(16) 0.0240(15) 0.0133(12) 0.0085(12) 0.0048(12)
C30 0.0328(16) 0.0343(17) 0.0251(15) 0.0095(13) 0.0113(12) 0.0035(13)
C31 0.0329(16) 0.0461(19) 0.0260(16) 0.0078(14) 0.0075(13) 0.0023(14)
C32 0.0285(16) 0.057(2) 0.0363(19) 0.0147(16) 0.0056(14) 0.0091(15)
C33 0.0396(18) 0.0426(19) 0.0402(19) 0.0128(15) 0.0143(15) 0.0181(15)
C34 0.0367(17) 0.0334(17) 0.0300(17) 0.0100(13) 0.0107(13) 0.0091(13)
C35 0.057(2) 0.039(2) 0.046(2) 0.0002(16) 0.0074(17) 0.0146(17)
C36 0.0365(17) 0.0408(18) 0.0275(16) 0.0025(13) 0.0058(13) 0.0036(14)
C100 0.055(2) 0.060(2) 0.039(2) 0.0212(18) 0.0155(17) 0.0126(19)
C101 0.068(3) 0.055(3) 0.069(3) 0.026(2) 0.017(2) -0.001(2)
C102 0.093(3) 0.048(2) 0.057(3) -0.001(2) -0.005(2) 0.004(2)
C103 0.117(4) 0.065(3) 0.038(2) 0.017(2) 0.029(2) 0.037(3)
C104 0.081(3) 0.055(3) 0.071(3) 0.025(2) 0.048(2) 0.015(2)
C105 0.045(2) 0.050(2) 0.055(2) 0.0079(18) 0.0147(18) 0.0078(17)

loop_
_atom_type_symbol
_atom_type_description
_atom_type_scat_dispersion_real
_atom_type_scat_dispersion_imag
_atom_type_scat_source
C C 0.0181 0.0091 'International Tables Vol C Tables 4.2.6.8 and 6.1.1.4'
H H 0.0000 0.0000 'International Tables Vol C Tables 4.2.6.8 and 6.1.1.4'
Cl Cl 0.3639 0.7018 'International Tables Vol C Tables 4.2.6.8 and 6.1.1.4'
N N 0.0311 0.0180 'International Tables Vol C Tables 4.2.6.8 and 6.1.1.4'
Zr Zr -0.1862 2.2449 'International Tables Vol C Tables 4.2.6.8 and 6.1.1.4'

loop_
_geom_angle_atom_site_label_1
_geom_angle_atom_site_label_2
_geom_angle_atom_site_label_3
_geom_angle
N1 Zr1 N3 72.26(8)
N1 Zr1 N4 148.55(8)
N3 Zr1 N4 77.85(8)
N1 Zr1 N2 77.97(8)
N3 Zr1 N2 148.00(8)
N4 Zr1 N2 133.18(8)
N1 Zr1 Cl1 105.28(6)
N3 Zr1 Cl1 93.02(6)
N4 Zr1 Cl1 85.59(6)
N2 Zr1 Cl1 83.59(6)
N1 Zr1 Cl2 94.80(6)
N3 Zr1 Cl2 105.30(6)
N4 Zr1 Cl2 83.67(6)
N2 Zr1 Cl2 88.41(6)
Cl1 Zr1 Cl2 156.24(3)
C5 N1 C3 126.5(2)
C5 N1 Zr1 123.01(19)
C3 N1 Zr1 106.92(17)
C25 N3 C23 119.0(2)
C25 N3 Zr1 121.01(18)
C23 N3 Zr1 116.87(16)
C27 N4 C29 115.5(2)
C27 N4 Zr1 120.96(18)
C29 N4 Zr1 123.56(15)
C21 C1 C2 111.6(3)
C21 C1 H1A 109.3
C2 C1 H1A 109.3
C21 C1 H1B 109.3
C2 C1 H1B 109.3
H1A C1 H1B 108.0
C3 C2 C1 107.7(3)
C3 C2 H2A 110.2
C1 C2 H2A 110.2
C3 C2 H2B 110.2
C1 C2 H2B 110.2
H2A C2 H2B 108.5
N1 C3 C23 108.2(2)
N1 C3 C2 121.1(2)
C23 C3 C2 113.1(2)
N1 C3 H3 104.2
C23 C3 H3 104.2
C2 C3 H3 104.2
C5 C4 H4A 109.5
C5 C4 H4B 109.5
H4A C4 H4B 109.5
C5 C4 H4C 109.5
H4A C4 H4C 109.5
H4B C4 H4C 109.5
N1 C5 C6 121.1(3)
N1 C5 C4 122.9(3)
C6 C5 C4 115.9(3)
C5 C6 C7 127.2(3)
C5 C6 H6 116.4
C7 C6 H6 116.4
N2 C7 C6 123.0(2)
N2 C7 C8 120.1(3)
C6 C7 C8 116.8(3)
C7 C8 H8A 109.5
C7 C8 H8B 109.5
H8A C8 H8B 109.5
C7 C8 H8C 109.5
H8A C8 H8C 109.5
H8B C8 H8C 109.5
C7 N2 C9 116.9(2)
C7 N2 Zr1 122.65(17)
C9 N2 Zr1 120.36(17)
C10 C9 C14 120.7(3)
C10 C9 N2 119.0(3)
C14 C9 N2 120.2(2)
C11 C10 C9 118.2(3)
C11 C10 C17 119.8(3)
C9 C10 C17 121.9(3)
C12 C11 C10 121.6(3)
C12 C11 H12 119.2
C10 C11 H12 119.2
C13 C12 C11 119.6(3)
C13 C12 H13 120.2
C11 C12 H13 120.2
C12 C13 C14 121.6(3)
C12 C13 H14 119.2
C14 C13 H14 119.2
C13 C14 C9 118.2(3)
C13 C14 C15 118.4(3)
C9 C14 C15 123.3(3)
C14 C15 H16A 109.5
C14 C15 H16B 109.5
H16A C15 H16B 109.5
C14 C15 H16C 109.5
H16A C15 H16C 109.5
H16B C15 H16C 109.5
C10 C17 H17A 109.5
C10 C17 H17B 109.5
H17A C17 H17B 109.5
C10 C17 H17C 109.5
H17A C17 H17C 109.5
H17B C17 H17C 109.5
C1 C21 C22 113.7(3)
C1 C21 H21A 108.8
C22 C21 H21A 108.8
C1 C21 H21B 108.8
C22 C21 H21B 108.8
H21A C21 H21B 107.7
C21 C22 C23 111.1(3)
C21 C22 H22A 109.4
C23 C22 H22A 109.4
C21 C22 H22B 109.4
C23 C22 H22B 109.4
H22A C22 H22B 108.0
N3 C23 C3 107.8(2)
N3 C23 C22 113.5(2)
C3 C23 C22 109.9(2)
N3 C23 H23 108.5
C3 C23 H23 108.5
C22 C23 H23 108.5
C25 C24 H24A 109.5
C25 C24 H24B 109.5
H24A C24 H24B 109.5
C25 C24 H24C 109.5
H24A C24 H24C 109.5
H24B C24 H24C 109.5
N3 C25 C26 121.7(3)
N3 C25 C24 121.4(3)
C26 C25 C24 116.8(2)
C25 C26 C27 127.4(3)
C25 C26 H26 116.3
C27 C26 H26 116.3
N4 C27 C26 122.9(3)
N4 C27 C28 120.1(3)
C26 C27 C28 117.0(2)
C27 C28 H28A 109.5
C27 C28 H28B 109.5
H28A C28 H28B 109.5
C27 C28 H28C 109.5
H28A C28 H28C 109.5
H28B C28 H28C 109.5
C34 C29 C30 121.3(3)
C34 C29 N4 121.0(3)
C30 C29 N4 117.7(2)
C31 C30 C29 118.0(3)
C31 C30 C36 120.8(3)
C29 C30 C36 121.2(3)
C32 C31 C30 121.4(3)
C32 C31 H31 119.3
C30 C31 H31 119.3
C33 C32 C31 119.8(3)
C33 C32 H32 120.1
C31 C32 H32 120.1
C32 C33 C34 121.0(3)
C32 C33 H33 119.5
C34 C33 H33 119.5
C33 C34 C29 118.5(3)
C33 C34 C35 119.5(3)
C29 C34 C35 122.0(3)
C34 C35 H35A 109.5
C34 C35 H35B 109.5
H35A C35 H35B 109.5
C34 C35 H35C 109.5
H35A C35 H35C 109.5
H35B C35 H35C 109.5
C30 C36 H36A 109.5
C30 C36 H36B 109.5
H36A C36 H36B 109.5
C30 C36 H36C 109.5
H36A C36 H36C 109.5
H36B C36 H36C 109.5
C101 C100 C105 120.3(4)
C101 C100 H100 119.8
C105 C100 H100 119.8
C100 C101 C102 120.0(4)
C100 C101 H101 120.0
C102 C101 H101 120.0
C101 C102 C103 120.0(4)
C101 C102 H102 120.0
C103 C102 H102 120.0
C104 C103 C102 119.2(4)
C104 C103 H103 120.4
C102 C103 H103 120.4
C103 C104 C105 120.0(4)
C103 C104 H104 120.0
C105 C104 H104 120.0
C100 C105 C104 120.5(4)
C100 C105 H105 119.8
C104 C105 H105 119.8

loop_
_geom_bond_atom_site_label_1
_geom_bond_atom_site_label_2
_geom_bond_distance
Zr1 N1 2.183(2)
Zr1 N3 2.211(2)
Zr1 N4 2.277(2)
Zr1 N2 2.285(2)
Zr1 Cl1 2.4255(7)
Zr1 Cl2 2.4377(7)
N1 C5 1.341(3)
N1 C3 1.484(3)
N3 C25 1.339(3)
N3 C23 1.466(4)
N4 C27 1.335(3)
N4 C29 1.448(3)
C1 C21 1.484(5)
C1 C2 1.557(4)
C1 H1A 0.9700
C1 H1B 0.9700
C2 C3 1.517(4)
C2 H2A 0.9700
C2 H2B 0.9700
C3 C23 1.499(4)
C3 H3 0.9800
C4 C5 1.504(4)
C4 H4A 0.9600
C4 H4B 0.9600
C4 H4C 0.9600
C5 C6 1.392(4)
C6 C7 1.398(4)
C6 H6 0.9300
C7 N2 1.326(3)
C7 C8 1.511(4)
C8 H8A 0.9600
C8 H8B 0.9600
C8 H8C 0.9600
N2 C9 1.443(3)
C9 C10 1.402(4)
C9 C14 1.403(4)
C10 C11 1.382(4)
C10 C17 1.498(4)
C11 C12 1.376(5)
C11 H12 0.9300
C12 C13 1.369(5)
C12 H13 0.9300
C13 C14 1.384(4)
C13 H14 0.9300
C14 C15 1.506(4)
C15 H16A 0.9600
C15 H16B 0.9600
C15 H16C 0.9600
C17 H17A 0.9600
C17 H17B 0.9600
C17 H17C 0.9600
C21 C22 1.517(4)
C21 H21A 0.9700
C21 H21B 0.9700
C22 C23 1.521(4)
C22 H22A 0.9700
C22 H22B 0.9700
C23 H23 0.9800
C24 C25 1.512(4)
C24 H24A 0.9600
C24 H24B 0.9600
C24 H24C 0.9600
C25 C26 1.390(4)
C26 C27 1.394(4)
C26 H26 0.9300
C27 C28 1.509(4)
C28 H28A 0.9600
C28 H28B 0.9600
C28 H28C 0.9600
C29 C34 1.394(4)
C29 C30 1.406(4)
C30 C31 1.388(4)
C30 C36 1.503(4)
C31 C32 1.380(4)
C31 H31 0.9300
C32 C33 1.378(4)
C32 H32 0.9300
C33 C34 1.393(4)
C33 H33 0.9300
C34 C35 1.499(4)
C35 H35A 0.9600
C35 H35B 0.9600
C35 H35C 0.9600
C36 H36A 0.9600
C36 H36B 0.9600
C36 H36C 0.9600
C100 C101 1.353(5)
C100 C105 1.354(5)
C100 H100 0.9300
C101 C102 1.370(6)
C101 H101 0.9300
C102 C103 1.378(6)
C102 H102 0.9300
C103 C104 1.365(6)
C103 H103 0.9300
C104 C105 1.366(5)
C104 H104 0.9300
C105 H105 0.9300

loop_
_geom_torsion_atom_site_label_1
_geom_torsion_atom_site_label_2
_geom_torsion_atom_site_label_3
_geom_torsion_atom_site_label_4
_geom_torsion
N3 Zr1 N1 C5 -118.5(2)
N4 Zr1 N1 C5 -137.31(19)
N2 Zr1 N1 C5 49.6(2)
Cl1 Zr1 N1 C5 -30.2(2)
Cl2 Zr1 N1 C5 136.97(19)
N3 Zr1 N1 C3 41.45(17)
N4 Zr1 N1 C3 22.6(3)
N2 Zr1 N1 C3 -150.44(18)
Cl1 Zr1 N1 C3 129.73(16)
Cl2 Zr1 N1 C3 -63.09(17)
N1 Zr1 N3 C25 138.9(2)
N4 Zr1 N3 C25 -51.0(2)
N2 Zr1 N3 C25 116.5(2)
Cl1 Zr1 N3 C25 33.8(2)
Cl2 Zr1 N3 C25 -130.9(2)
N1 Zr1 N3 C23 -21.06(19)
N4 Zr1 N3 C23 149.0(2)
N2 Zr1 N3 C23 -43.4(3)
Cl1 Zr1 N3 C23 -126.15(19)
Cl2 Zr1 N3 C23 69.1(2)
N1 Zr1 N4 C27 63.2(3)
N3 Zr1 N4 C27 44.9(2)
N2 Zr1 N4 C27 -126.1(2)
Cl1 Zr1 N4 C27 -49.2(2)
Cl2 Zr1 N4 C27 152.1(2)
N1 Zr1 N4 C29 -118.5(2)
N3 Zr1 N4 C29 -136.9(2)
N2 Zr1 N4 C29 52.1(2)
Cl1 Zr1 N4 C29 129.1(2)
Cl2 Zr1 N4 C29 -29.68(19)
C21 C1 C2 C3 -54.7(4)
C5 N1 C3 C23 100.6(3)
Zr1 N1 C3 C23 -58.4(3)
C5 N1 C3 C2 -32.2(4)
Zr1 N1 C3 C2 168.8(2)
C1 C2 C3 N1 -170.7(3)
C1 C2 C3 C23 58.6(3)
C3 N1 C5 C6 168.6(3)
Zr1 N1 C5 C6 -35.5(3)
C3 N1 C5 C4 -7.9(4)
Zr1 N1 C5 C4 148.0(2)
N1 C5 C6 C7 -12.4(4)
C4 C5 C6 C7 164.4(3)
C5 C6 C7 N2 21.5(4)
C5 C6 C7 C8 -154.7(3)
C6 C7 N2 C9 -165.8(2)
C8 C7 N2 C9 10.3(4)
C6 C7 N2 Zr1 16.6(4)
C8 C7 N2 Zr1 -167.26(19)
N1 Zr1 N2 C7 -40.2(2)
N3 Zr1 N2 C7 -18.4(3)
N4 Zr1 N2 C7 144.78(19)
Cl1 Zr1 N2 C7 67.0(2)
Cl2 Zr1 N2 C7 -135.4(2)
N1 Zr1 N2 C9 142.3(2)
N3 Zr1 N2 C9 164.05(18)
N4 Zr1 N2 C9 -32.7(2)
Cl1 Zr1 N2 C9 -110.52(19)
Cl2 Zr1 N2 C9 47.06(19)
C7 N2 C9 C10 88.9(3)
Zr1 N2 C9 C10 -93.4(3)
C7 N2 C9 C14 -89.9(3)
Zr1 N2 C9 C14 87.7(3)
C14 C9 C10 C11 -5.2(4)
N2 C9 C10 C11 175.9(3)
C14 C9 C10 C17 171.8(3)
N2 C9 C10 C17 -7.0(4)
C9 C10 C11 C12 2.5(5)
C17 C10 C11 C12 -174.6(4)
C10 C11 C12 C13 0.6(6)
C11 C12 C13 C14 -1.1(6)
C12 C13 C14 C9 -1.6(5)
C12 C13 C14 C15 174.2(3)
C10 C9 C14 C13 4.8(5)
N2 C9 C14 C13 -176.4(3)
C10 C9 C14 C15 -170.8(3)
N2 C9 C14 C15 8.1(4)
C2 C1 C21 C22 53.7(4)
C1 C21 C22 C23 -52.8(4)
C25 N3 C23 C3 -164.3(3)
Zr1 N3 C23 C3 -4.0(3)
C25 N3 C23 C22 73.7(3)
Zr1 N3 C23 C22 -125.9(2)
N1 C3 C23 N3 39.7(3)
C2 C3 C23 N3 176.6(2)
N1 C3 C23 C22 163.9(2)
C2 C3 C23 C22 -59.2(3)
C21 C22 C23 N3 174.5(2)
C21 C22 C23 C3 53.7(3)
C23 N3 C25 C26 -165.7(3)
Zr1 N3 C25 C26 34.8(4)
C23 N3 C25 C24 14.0(4)
Zr1 N3 C25 C24 -145.5(2)
N3 C25 C26 C27 12.9(5)
C24 C25 C26 C27 -166.8(3)
C29 N4 C27 C26 159.3(3)
Zr1 N4 C27 C26 -22.3(4)
C29 N4 C27 C28 -19.0(4)
Zr1 N4 C27 C28 159.4(2)
C25 C26 C27 N4 -19.1(5)
C25 C26 C27 C28 159.3(3)
C27 N4 C29 C34 97.7(3)
Zr1 N4 C29 C34 -80.6(3)
C27 N4 C29 C30 -81.7(3)
Zr1 N4 C29 C30 99.9(2)
C34 C29 C30 C31 0.9(4)
N4 C29 C30 C31 -179.6(2)
C34 C29 C30 C36 -178.3(3)
N4 C29 C30 C36 1.1(4)
C29 C30 C31 C32 -1.6(4)
C36 C30 C31 C32 177.6(3)
C30 C31 C32 C33 1.0(5)
C31 C32 C33 C34 0.3(5)
C32 C33 C34 C29 -1.0(4)
C32 C33 C34 C35 -179.8(3)
C30 C29 C34 C33 0.3(4)
N4 C29 C34 C33 -179.1(2)
C30 C29 C34 C35 179.1(3)
N4 C29 C34 C35 -0.3(4)
C105 C100 C101 C102 -0.8(6)
C100 C101 C102 C103 1.4(7)
C101 C102 C103 C104 -1.4(7)
C102 C103 C104 C105 0.8(6)
C101 C100 C105 C104 0.2(6)
C103 C104 C105 C100 -0.2(6)
